data_4337818
loop_
_publ_author_name
'Maxim, Catalin'
'Branzea, Diana G.'
'Tiseanu, Carmen'
'Rouzi\`eres, Mathieu'
'Cl\'erac, Rodolphe'
'Andruh, Marius'
'Avarvari, Narcis'

_publ_section_title
;
 Cyanomethylene-bis(phosphonate)-Based Lanthanide Complexes: Structural,
 Photophysical, and Magnetic Investigations.
;
_journal_issue 5
_journal_name_full 'Inorganic chemistry'
_journal_page_first 2708
_journal_page_last 2717
_journal_paper_doi 10.1021/ic403104y
_journal_volume 53
_journal_year 2014
_chemical_formula_sum 'C36 H60 Ho N3 O27 P6'
_chemical_formula_weight 1317.62
_chemical_name_systematic
;
 ?
;
_space_group_IT_number 7
_symmetry_cell_setting monoclinic
_symmetry_space_group_name_Hall 'P -2yac'
_symmetry_space_group_name_H-M 'P 1 n 1'
_atom_sites_solution_hydrogens geom
_atom_sites_solution_primary direct
_atom_sites_solution_secondary difmap
_audit_creation_method SHELXL-97
_cell_angle_alpha 90.00
_cell_angle_beta 91.579(9)
_cell_angle_gamma 90.00
_cell_formula_units_Z 2
_cell_length_a 11.1386(8)
_cell_length_b 11.8158(9)
_cell_length_c 22.8715(17)
_cell_measurement_reflns_used 7998
_cell_measurement_temperature 293(2)
_cell_measurement_theta_max 26.5
_cell_measurement_theta_min 1.65
_cell_volume 3009.0(4)
_computing_cell_refinement 'SELECT, CELL [STOE-IPDS]'
_computing_data_collection 'EXPOSE [STOE-IPDS]'
_computing_data_reduction 'INTEGRATE [STOE-IPDS]'
_computing_structure_refinement 'SHELXL-97 (Sheldrick, 1997)'
_computing_structure_solution 'SHELXS-97 (Sheldrick, 1990)'
_diffrn_ambient_temperature 293(2)
_diffrn_measured_fraction_theta_full 0.999
_diffrn_measured_fraction_theta_max 0.999
_diffrn_measurement_device_type Stoe-IPDS
_diffrn_measurement_method 'rotation, phi. incr. = 1'
_diffrn_radiation_monochromator graphite
_diffrn_radiation_source 'fine-focus sealed tube'
_diffrn_radiation_type MoK\a
_diffrn_radiation_wavelength 0.71073
_diffrn_reflns_av_R_equivalents 0.0340
_diffrn_reflns_av_sigmaI/netI 0.0393
_diffrn_reflns_limit_h_max 13
_diffrn_reflns_limit_h_min -13
_diffrn_reflns_limit_k_max 14
_diffrn_reflns_limit_k_min -14
_diffrn_reflns_limit_l_max 27
_diffrn_reflns_limit_l_min -27
_diffrn_reflns_number 22312
_diffrn_reflns_theta_full 25.00
_diffrn_reflns_theta_max 25.00
_diffrn_reflns_theta_min 1.94
_exptl_absorpt_coefficient_mu 1.552
_exptl_absorpt_correction_T_max 0.4018
_exptl_absorpt_correction_T_min 0.3716
_exptl_absorpt_correction_type multi-scan
_exptl_absorpt_process_details wingx
_exptl_crystal_colour colorless
_exptl_crystal_density_diffrn 1.454
_exptl_crystal_density_meas ?
_exptl_crystal_density_method 'not measured'
_exptl_crystal_description prism
_exptl_crystal_F_000 1340
_exptl_crystal_size_max 0.8
_exptl_crystal_size_mid 0.2
_exptl_crystal_size_min 0.1
_refine_diff_density_max 0.726
_refine_diff_density_min -0.675
_refine_diff_density_rms 0.061
_refine_ls_abs_structure_details 'Flack H D (1983), Acta Cryst. A39, 876-881'
_refine_ls_abs_structure_Flack -0.015(5)
_refine_ls_extinction_method none
_refine_ls_goodness_of_fit_ref 1.173
_refine_ls_hydrogen_treatment mixed
_refine_ls_matrix_type full
_refine_ls_number_parameters 658
_refine_ls_number_reflns 10438
_refine_ls_number_restraints 2
_refine_ls_restrained_S_all 1.173
_refine_ls_R_factor_all 0.0334
_refine_ls_R_factor_gt 0.0282
_refine_ls_shift/su_max 0.001
_refine_ls_shift/su_mean 0.000
_refine_ls_structure_factor_coef Fsqd
_refine_ls_weighting_details 'calc w=1/[\s^2^(Fo^2^)+(0.0241P)^2^+0.0000P] where P=(Fo^2^+2Fc^2^)/3'
_refine_ls_weighting_scheme calc
_refine_ls_wR_factor_gt 0.0594
_refine_ls_wR_factor_ref 0.0602
_reflns_number_gt 9463
_reflns_number_total 10438
_reflns_threshold_expression >2sigma(I)
_cod_data_source_file ic403104y_si_002.cif
_cod_data_source_block 9
_cod_depositor_comments
;
The following automatic conversions were performed:

'_symmetry_cell_setting' value 'Monoclinic' changed to 'monoclinic'
according to
/usr/data/users/saulius/crontab/automatic-downloads/current/ACS/lib/dictionaries/cif_core.dic
dictionary named 'cif_core.dic' version 2.4.2 from 2011-04-26.

Automatic conversion script
Id: cif_fix_values 2281 2013-09-26 08:29:07Z andrius 

The following automatic conversions were performed:

'_exptl_crystal_density_meas' value 'not measured' was changed to '?'
- the value is perceived as not measured.

Automatic conversion script
Id: cif_fix_values 3008 2015-01-20 13:52:24Z robertas 
;
_cod_original_sg_symbol_H-M Pn
_cod_database_code 4337818

loop_
_symmetry_equiv_pos_as_xyz
'x, y, z'
'x+1/2, -y, z+1/2'

loop_
_atom_site_label
_atom_site_type_symbol
_atom_site_fract_x
_atom_site_fract_y
_atom_site_fract_z
_atom_site_U_iso_or_equiv
_atom_site_adp_type
_atom_site_occupancy
_atom_site_symmetry_multiplicity
_atom_site_calc_flag
_atom_site_refinement_flags
C1A C 0.1949(5) 0.3227(4) 0.2289(2) 0.0446(13) Uani 1 1 d .
C1B C 0.6044(5) 0.3696(5) 0.0375(2) 0.0479(13) Uani 1 1 d .
C1C C -0.0380(6) 0.7728(6) 0.1683(2) 0.0561(16) Uani 1 1 d .
H1C1 H -0.0791 0.8381 0.1839 0.067 Uiso 1 1 calc R
H1C2 H -0.0036 0.7304 0.2010 0.067 Uiso 1 1 calc R
C2A C 0.2969(6) 0.5109(5) 0.3661(2) 0.0475(15) Uani 1 1 d .
H2A1 H 0.2448 0.5413 0.3956 0.057 Uiso 1 1 calc R
H2A2 H 0.3430 0.5731 0.3505 0.057 Uiso 1 1 calc R
C2B C 0.6877(5) 0.3114(5) 0.0033(2) 0.0532(13) Uani 1 1 d .
C2C C 0.2069(4) 0.7779(4) 0.04287(19) 0.0472(11) Uani 1 1 d .
C3A C 0.4609(6) 0.3786(6) 0.3474(3) 0.0524(16) Uani 1 1 d .
H3A1 H 0.5093 0.4394 0.3321 0.063 Uiso 1 1 calc R
H3A2 H 0.5148 0.3221 0.3642 0.063 Uiso 1 1 calc R
C3B C 0.7727(5) 0.3099(6) 0.1915(2) 0.0600(16) Uani 1 1 d .
H3B1 H 0.7461 0.3691 0.2175 0.072 Uiso 1 1 calc R
H3B2 H 0.8585 0.3005 0.1980 0.072 Uiso 1 1 calc R
C3C C -0.0632(5) 0.6003(5) 0.1091(2) 0.0604(15) Uani 1 1 d .
H3C1 H -0.0292 0.5527 0.1398 0.072 Uiso 1 1 calc R
H3C2 H -0.1206 0.5555 0.0864 0.072 Uiso 1 1 calc R
C4A C 0.3830(7) 0.4245(5) 0.3946(3) 0.0482(16) Uani 1 1 d .
C4B C 0.7110(6) 0.2020(6) 0.2064(2) 0.0597(17) Uani 1 1 d .
C4C C -0.1267(6) 0.7001(4) 0.1359(3) 0.0539(14) Uani 1 1 d .
C5A C 0.2254(6) 0.1776(6) 0.0710(2) 0.0585(16) Uani 1 1 d .
H5A1 H 0.2583 0.1039 0.0618 0.070 Uiso 1 1 calc R
H5A2 H 0.2687 0.2340 0.0491 0.070 Uiso 1 1 calc R
C5B C 0.3255(6) 0.3883(8) -0.0760(3) 0.066(2) Uani 1 1 d .
H5B1 H 0.2666 0.4392 -0.0599 0.079 Uiso 1 1 calc R
H5B2 H 0.2830 0.3245 -0.0935 0.079 Uiso 1 1 calc R
C5C C 0.1406(5) 0.8194(5) -0.0067(2) 0.0567(13) Uani 1 1 d .
C6A C 0.4619(7) 0.4878(8) 0.4385(3) 0.072(2) Uani 1 1 d .
H6A1 H 0.4131 0.5189 0.4685 0.108 Uiso 1 1 calc R
H6A2 H 0.5028 0.5480 0.4190 0.108 Uiso 1 1 calc R
H6A3 H 0.5198 0.4368 0.4558 0.108 Uiso 1 1 calc R
C6B C 0.5771(6) 0.2119(5) 0.1920(2) 0.0600(16) Uani 1 1 d .
H6B1 H 0.5381 0.1404 0.2001 0.072 Uiso 1 1 calc R
H6B2 H 0.5422 0.2692 0.2167 0.072 Uiso 1 1 calc R
C6C C 0.5155(6) 0.8245(5) -0.0352(3) 0.0710(17) Uani 1 1 d .
H6C1 H 0.5253 0.8124 -0.0768 0.085 Uiso 1 1 calc R
H6C2 H 0.5795 0.7842 -0.0145 0.085 Uiso 1 1 calc R
C7A C 0.0941(5) 0.1809(5) 0.0530(2) 0.0483(14) Uani 1 1 d .
C7B C 0.7651(9) 0.1020(7) 0.1729(3) 0.094(3) Uani 1 1 d .
H7B1 H 0.7569 0.1156 0.1316 0.142 Uiso 1 1 calc R
H7B2 H 0.7235 0.0336 0.1826 0.142 Uiso 1 1 calc R
H7B3 H 0.8486 0.0944 0.1837 0.142 Uiso 1 1 calc R
C7C C 0.5054(6) 0.9680(5) 0.0420(3) 0.0723(17) Uani 1 1 d .
H7C1 H 0.5662 0.9280 0.0651 0.087 Uiso 1 1 calc R
H7C2 H 0.5120 1.0479 0.0512 0.087 Uiso 1 1 calc R
C8A C 0.3126(7) 0.3302(6) 0.4231(3) 0.072(2) Uani 1 1 d .
H8A1 H 0.2611 0.3619 0.4518 0.109 Uiso 1 1 calc R
H8A2 H 0.3673 0.2778 0.4416 0.109 Uiso 1 1 calc R
H8A3 H 0.2648 0.2916 0.3938 0.109 Uiso 1 1 calc R
C8B C 0.4664(6) 0.5459(5) -0.0956(2) 0.0494(15) Uani 1 1 d .
H8B1 H 0.5150 0.5805 -0.1253 0.059 Uiso 1 1 calc R
H8B2 H 0.4112 0.6028 -0.0818 0.059 Uiso 1 1 calc R
C8C C 0.5273(6) 0.9502(5) -0.0221(3) 0.0762(18) Uani 1 1 d .
C9A C 0.0440(6) 0.2953(6) 0.0684(2) 0.0576(15) Uani 1 1 d .
H9A1 H 0.0831 0.3531 0.0456 0.069 Uiso 1 1 calc R
H9A2 H -0.0412 0.2972 0.0583 0.069 Uiso 1 1 calc R
C9B C 0.3958(7) 0.4493(6) -0.1224(3) 0.0534(18) Uani 1 1 d .
C9C C 0.4385(9) 1.0214(7) -0.0587(4) 0.118(3) Uani 1 1 d .
H9C1 H 0.4504 1.1000 -0.0498 0.177 Uiso 1 1 calc R
H9C2 H 0.3579 1.0000 -0.0497 0.177 Uiso 1 1 calc R
H9C3 H 0.4515 1.0087 -0.0995 0.177 Uiso 1 1 calc R
C10A C 0.0864(7) 0.1683(6) -0.0139(3) 0.079(2) Uani 1 1 d .
H10A H 0.0037 0.1693 -0.0268 0.119 Uiso 1 1 calc R
H10B H 0.1225 0.0980 -0.0249 0.119 Uiso 1 1 calc R
H10C H 0.1283 0.2299 -0.0316 0.119 Uiso 1 1 calc R
C10B C 0.4773(7) 0.3655(6) -0.1525(3) 0.070(2) Uani 1 1 d .
H10D H 0.5357 0.3367 -0.1247 0.104 Uiso 1 1 calc R
H10E H 0.5175 0.4028 -0.1837 0.104 Uiso 1 1 calc R
H10F H 0.4300 0.3041 -0.1681 0.104 Uiso 1 1 calc R
C10C C -0.2110(7) 0.6508(7) 0.1826(3) 0.097(3) Uani 1 1 d .
H10G H -0.2702 0.6031 0.1638 0.146 Uiso 1 1 calc R
H10H H -0.2502 0.7116 0.2022 0.146 Uiso 1 1 calc R
H10I H -0.1646 0.6072 0.2105 0.146 Uiso 1 1 calc R
C11A C 0.1225(5) 0.2451(5) 0.2593(2) 0.0588(14) Uani 1 1 d .
C11B C 0.3040(8) 0.5020(10) -0.1669(3) 0.095(3) Uani 1 1 d .
H11D H 0.2562 0.4429 -0.1847 0.143 Uiso 1 1 calc R
H11E H 0.3462 0.5418 -0.1966 0.143 Uiso 1 1 calc R
H11F H 0.2527 0.5537 -0.1470 0.143 Uiso 1 1 calc R
C11C C -0.1948(7) 0.7684(8) 0.0906(3) 0.095(3) Uani 1 1 d .
H11A H -0.2517 0.7206 0.0702 0.142 Uiso 1 1 calc R
H11B H -0.1397 0.7993 0.0633 0.142 Uiso 1 1 calc R
H11C H -0.2366 0.8289 0.1093 0.142 Uiso 1 1 calc R
C12A C 0.0259(9) 0.0852(7) 0.0816(3) 0.094(3) Uani 1 1 d .
H12A H -0.0575 0.0895 0.0700 0.141 Uiso 1 1 calc R
H12B H 0.0340 0.0917 0.1233 0.141 Uiso 1 1 calc R
H12C H 0.0580 0.0138 0.0694 0.141 Uiso 1 1 calc R
C12B C 0.7264(8) 0.1828(7) 0.2730(3) 0.091(3) Uani 1 1 d .
H12D H 0.6862 0.1143 0.2836 0.137 Uiso 1 1 calc R
H12E H 0.6922 0.2455 0.2935 0.137 Uiso 1 1 calc R
H12F H 0.8103 0.1768 0.2833 0.137 Uiso 1 1 calc R
C12C C 0.6584(8) 0.9847(8) -0.0332(5) 0.140(4) Uani 1 1 d .
H12G H 0.7119 0.9378 -0.0101 0.211 Uiso 1 1 calc R
H12H H 0.6702 1.0625 -0.0224 0.211 Uiso 1 1 calc R
H12I H 0.6748 0.9751 -0.0739 0.211 Uiso 1 1 calc R
Ho Ho 0.388444(16) 0.561060(14) 0.139454(11) 0.03299(5) Uani 1 1 d .
N1A N 0.0646(6) 0.1826(6) 0.2832(2) 0.099(2) Uani 1 1 d .
N1B N 0.7539(5) 0.2665(5) -0.0261(2) 0.0735(14) Uani 1 1 d .
N1C N 0.0854(6) 0.8531(6) -0.0467(3) 0.0844(19) Uani 1 1 d .
O1 O 0.4821(4) 0.6850(3) 0.20476(14) 0.0598(9) Uani 1 1 d .
O1A O 0.2679(4) 0.4088(3) 0.12706(15) 0.0559(11) Uani 1 1 d .
O1B O 0.5572(3) 0.4534(3) 0.14419(14) 0.0428(9) Uani 1 1 d .
O1C O 0.2115(3) 0.6575(3) 0.14185(15) 0.0552(10) Uani 1 1 d .
O1E O 0.4240(3) 0.7281(3) 0.09015(14) 0.0479(8) Uani 1 1 d .
O2A O 0.3542(4) 0.4944(4) 0.23174(17) 0.0533(12) Uani 1 1 d .
O2B O 0.5558(4) 0.2418(3) 0.13107(16) 0.0520(10) Uani 1 1 d .
O2C O 0.0327(3) 0.6393(3) 0.07107(15) 0.0509(9) Uani 1 1 d .
O2E O 0.3867(3) 0.9273(3) 0.05735(15) 0.0525(8) Uani 1 1 d .
O3A O 0.2423(4) 0.1997(3) 0.13410(16) 0.0534(10) Uani 1 1 d .
O3B O 0.4167(4) 0.5092(4) 0.04337(16) 0.0458(10) Uani 1 1 d .
O3C O 0.0583(3) 0.8111(3) 0.13128(14) 0.0484(8) Uani 1 1 d .
O3E O 0.4019(3) 0.7785(3) -0.01869(14) 0.0551(9) Uani 1 1 d .
O4A O 0.0615(3) 0.3205(3) 0.13072(15) 0.0500(9) Uani 1 1 d .
O4B O 0.4074(4) 0.3482(4) -0.02916(16) 0.0518(11) Uani 1 1 d .
O5A O 0.2231(3) 0.4600(3) 0.31885(14) 0.0401(8) Uani 1 1 d .
O5B O 0.7492(3) 0.3455(3) 0.13056(14) 0.0472(9) Uani 1 1 d .
O6A O 0.3895(4) 0.3273(3) 0.29916(16) 0.0472(10) Uani 1 1 d .
O6B O 0.5442(3) 0.5087(3) -0.04705(14) 0.0423(9) Uani 1 1 d .
P1A P 0.19660(13) 0.31848(12) 0.15390(6) 0.0391(3) Uani 1 1 d .
P1B P 0.61290(12) 0.35811(11) 0.11259(5) 0.0385(3) Uani 1 1 d .
P1C P 0.13128(11) 0.71755(10) 0.09893(5) 0.0403(3) Uani 1 1 d .
P1E P 0.35903(11) 0.79840(10) 0.04561(5) 0.0419(3) Uani 1 1 d .
P2A P 0.29433(14) 0.40695(14) 0.26746(6) 0.0375(3) Uani 1 1 d .
P2B P 0.48780(15) 0.43918(12) 0.00402(6) 0.0394(4) Uani 1 1 d .
O1W O 0.5125(15) 0.9079(6) 0.1986(4) 0.302(9) Uani 1 1 d .
O2W O 0.2067(5) 0.8223(7) 0.2653(3) 0.137(2) Uani 1 1 d .
O3W O 0.3572(4) 0.8148(4) 0.36802(16) 0.0765(11) Uani 1 1 d .
O5W O 0.3451(9) 1.0409(10) 0.2500(7) 0.305(9) Uani 1 1 d .
O4W O 0.5550(4) 0.6964(4) 0.32087(18) 0.0824(12) Uani 1 1 d .
O6W O 0.7270(7) 0.8736(6) 0.3148(4) 0.132(3) Uani 1 1 d .
O7W O 0.9690(5) 0.9454(4) 0.2864(2) 0.1002(15) Uani 1 1 d .
O8W O 0.5087(7) 0.0060(5) 0.3573(2) 0.128(2) Uani 1 1 d .

loop_
_atom_site_aniso_label
_atom_site_aniso_U_11
_atom_site_aniso_U_22
_atom_site_aniso_U_33
_atom_site_aniso_U_23
_atom_site_aniso_U_13
_atom_site_aniso_U_12
C1A 0.046(3) 0.054(3) 0.034(2) -0.002(2) 0.005(2) -0.016(3)
C1B 0.051(3) 0.059(3) 0.034(3) -0.003(2) 0.002(2) 0.012(3)
C1C 0.055(4) 0.070(4) 0.044(3) -0.010(3) 0.012(3) 0.008(3)
C2A 0.049(3) 0.060(3) 0.034(3) -0.011(2) 0.006(2) 0.005(3)
C2B 0.057(3) 0.058(3) 0.045(3) 0.003(2) 0.001(2) 0.009(3)
C2C 0.045(3) 0.055(3) 0.041(2) 0.003(2) 0.002(2) 0.001(2)
C3A 0.039(4) 0.074(4) 0.045(3) 0.003(3) 0.000(3) 0.008(3)
C3B 0.047(4) 0.091(4) 0.041(3) 0.012(3) -0.003(3) 0.019(3)
C3C 0.054(4) 0.070(3) 0.058(3) -0.012(3) 0.014(3) -0.018(3)
C4A 0.047(4) 0.065(4) 0.032(3) 0.007(2) -0.008(3) 0.001(3)
C4B 0.066(4) 0.070(4) 0.044(3) 0.017(3) 0.011(3) 0.026(3)
C4C 0.033(3) 0.079(3) 0.050(3) -0.013(3) 0.003(2) -0.004(3)
C5A 0.057(4) 0.067(4) 0.051(3) -0.021(3) 0.006(3) 0.008(3)
C5B 0.043(4) 0.109(6) 0.045(3) 0.011(3) -0.014(3) -0.017(4)
C5C 0.058(3) 0.059(3) 0.053(3) 0.004(2) -0.002(3) -0.012(3)
C6A 0.072(5) 0.096(5) 0.047(4) -0.004(3) -0.020(3) 0.004(4)
C6B 0.070(4) 0.056(3) 0.055(3) 0.015(3) 0.020(3) 0.007(3)
C6C 0.066(4) 0.068(4) 0.081(4) 0.014(3) 0.034(3) 0.007(3)
C7A 0.059(4) 0.048(3) 0.038(3) -0.014(2) 0.003(2) -0.012(3)
C7B 0.112(6) 0.089(5) 0.084(5) 0.016(4) 0.026(5) 0.064(5)
C7C 0.057(4) 0.043(3) 0.116(5) 0.005(3) 0.005(4) -0.007(3)
C8A 0.071(5) 0.094(5) 0.052(4) 0.034(3) 0.007(3) -0.005(4)
C8B 0.057(4) 0.062(4) 0.030(3) 0.006(2) 0.002(2) 0.000(3)
C8C 0.068(4) 0.061(4) 0.101(5) 0.016(3) 0.037(3) -0.010(3)
C9A 0.050(4) 0.078(4) 0.044(3) -0.012(3) -0.015(3) 0.010(3)
C9B 0.048(4) 0.077(4) 0.036(3) 0.003(3) 0.003(3) -0.009(3)
C9C 0.144(8) 0.094(5) 0.118(6) 0.060(5) 0.049(6) 0.028(5)
C10A 0.095(6) 0.089(5) 0.054(4) -0.017(3) -0.003(4) -0.010(4)
C10B 0.080(5) 0.082(4) 0.047(3) -0.013(3) 0.002(3) -0.014(4)
C10C 0.060(5) 0.143(7) 0.090(5) -0.041(5) 0.039(4) -0.040(5)
C11A 0.057(4) 0.069(4) 0.050(3) 0.004(3) -0.006(3) -0.021(3)
C11B 0.083(6) 0.152(8) 0.049(4) 0.027(5) -0.026(4) 0.005(6)
C11C 0.060(5) 0.141(7) 0.083(5) -0.009(5) -0.020(4) 0.042(5)
C12A 0.117(7) 0.089(5) 0.077(5) -0.013(4) 0.023(5) -0.041(5)
C12B 0.103(6) 0.110(6) 0.062(4) 0.031(4) 0.013(4) 0.034(5)
C12C 0.114(7) 0.099(6) 0.212(11) 0.024(7) 0.080(7) -0.036(6)
Ho 0.03254(9) 0.03753(8) 0.02905(8) 0.00201(13) 0.00360(5) 0.00000(15)
N1A 0.107(5) 0.113(5) 0.076(4) 0.025(3) 0.008(3) -0.061(4)
N1B 0.075(4) 0.088(4) 0.059(3) -0.011(3) 0.019(3) 0.029(3)
N1C 0.079(4) 0.100(5) 0.073(3) 0.021(3) -0.019(3) -0.003(3)
O1 0.076(3) 0.055(2) 0.0476(19) -0.0107(16) -0.0030(17) -0.0143(19)
O1A 0.076(3) 0.060(2) 0.0321(17) -0.0047(16) 0.0040(18) -0.031(2)
O1B 0.042(2) 0.052(2) 0.0333(17) -0.0035(15) -0.0055(15) 0.0125(17)
O1C 0.0333(19) 0.076(3) 0.057(2) 0.0228(17) 0.0101(15) 0.0130(18)
O1E 0.0431(19) 0.0429(17) 0.0578(19) 0.0173(14) 0.0033(15) -0.0014(15)
O2A 0.066(3) 0.064(3) 0.030(2) 0.0027(18) 0.0014(19) -0.026(2)
O2B 0.052(2) 0.057(2) 0.047(2) 0.0046(18) 0.0057(17) -0.0003(19)
O2C 0.044(2) 0.056(2) 0.054(2) -0.0141(16) 0.0135(16) -0.0061(17)
O2E 0.053(2) 0.0394(18) 0.066(2) 0.0030(15) 0.0161(16) -0.0001(16)
O3A 0.054(2) 0.058(2) 0.048(2) -0.0038(17) -0.0044(17) 0.0121(19)
O3B 0.039(2) 0.072(3) 0.0257(18) 0.0043(17) 0.0033(16) 0.015(2)
O3C 0.044(2) 0.0466(18) 0.0551(19) -0.0086(15) 0.0084(15) -0.0013(15)
O3E 0.059(2) 0.056(2) 0.0516(19) 0.0024(15) 0.0198(17) -0.0020(17)
O4A 0.043(2) 0.061(2) 0.046(2) -0.0168(16) -0.0045(17) 0.0068(18)
O4B 0.060(3) 0.061(2) 0.0340(18) 0.0051(16) 0.0000(17) -0.018(2)
O5A 0.0336(18) 0.053(2) 0.0332(16) 0.0000(15) 0.0039(13) 0.0022(15)
O5B 0.036(2) 0.069(2) 0.0367(19) 0.0096(16) 0.0022(14) 0.0086(17)
O6A 0.040(2) 0.062(2) 0.0395(19) -0.0035(17) 0.0013(16) 0.0099(19)
O6B 0.041(2) 0.060(2) 0.0263(16) 0.0042(15) 0.0021(14) -0.0077(17)
P1A 0.0389(8) 0.0420(7) 0.0364(6) -0.0018(6) 0.0000(5) -0.0063(6)
P1B 0.0336(7) 0.0470(7) 0.0348(6) -0.0002(5) 0.0007(5) 0.0069(6)
P1C 0.0337(6) 0.0446(6) 0.0427(6) 0.0019(5) 0.0039(5) 0.0029(5)
P1E 0.0423(7) 0.0383(6) 0.0456(6) 0.0065(5) 0.0100(5) 0.0017(5)
P2A 0.0364(8) 0.0488(8) 0.0274(6) 0.0020(6) 0.0045(5) -0.0053(6)
P2B 0.0374(8) 0.0512(8) 0.0295(7) -0.0002(6) -0.0003(5) -0.0017(7)
O1W 0.63(3) 0.098(5) 0.192(8) -0.042(5) 0.157(12) -0.168(10)
O2W 0.082(4) 0.233(7) 0.095(4) 0.004(4) -0.010(3) -0.008(5)
O3W 0.085(3) 0.087(3) 0.058(2) 0.007(2) 0.010(2) -0.016(2)
O5W 0.138(8) 0.218(10) 0.56(2) 0.233(13) 0.081(11) 0.059(7)
O4W 0.094(3) 0.082(3) 0.070(3) -0.007(2) -0.010(2) -0.010(3)
O6W 0.123(6) 0.090(4) 0.183(7) -0.028(4) 0.010(5) -0.023(4)
O7W 0.111(4) 0.097(3) 0.093(3) -0.015(3) 0.008(3) -0.024(3)
O8W 0.189(7) 0.114(4) 0.083(3) -0.017(3) 0.014(4) -0.059(4)

loop_
_atom_type_symbol
_atom_type_description
_atom_type_scat_dispersion_real
_atom_type_scat_dispersion_imag
_atom_type_scat_source
C C 0.0033 0.0016 'International Tables Vol C Tables 4.2.6.8 and 6.1.1.4'
H H 0.0000 0.0000 'International Tables Vol C Tables 4.2.6.8 and 6.1.1.4'
Ho Ho -0.2175 4.6783 'International Tables Vol C Tables 4.2.6.8 and 6.1.1.4'
N N 0.0061 0.0033 'International Tables Vol C Tables 4.2.6.8 and 6.1.1.4'
O O 0.0106 0.0060 'International Tables Vol C Tables 4.2.6.8 and 6.1.1.4'
P P 0.1023 0.0942 'International Tables Vol C Tables 4.2.6.8 and 6.1.1.4'

loop_
_geom_angle_atom_site_label_1
_geom_angle_atom_site_label_2
_geom_angle_atom_site_label_3
_geom_angle
C11A C1A P2A 119.4(4)
C11A C1A P1A 119.6(4)
P2A C1A P1A 120.4(3)
C2B C1B P2B 119.5(4)
C2B C1B P1B 119.7(4)
P2B C1B P1B 120.5(3)
O3C C1C C4C 112.3(5)
O3C C1C H1C1 109.1
C4C C1C H1C1 109.1
O3C C1C H1C2 109.1
C4C C1C H1C2 109.1
H1C1 C1C H1C2 107.9
O5A C2A C4A 111.8(5)
O5A C2A H2A1 109.3
C4A C2A H2A1 109.3
O5A C2A H2A2 109.3
C4A C2A H2A2 109.3
H2A1 C2A H2A2 107.9
N1B C2B C1B 177.5(6)
C5C C2C P1C 119.1(4)
C5C C2C P1E 118.2(4)
P1C C2C P1E 122.7(3)
O6A C3A C4A 112.1(5)
O6A C3A H3A1 109.2
C4A C3A H3A1 109.2
O6A C3A H3A2 109.2
C4A C3A H3A2 109.2
H3A1 C3A H3A2 107.9
O5B C3B C4B 113.0(5)
O5B C3B H3B1 109.0
C4B C3B H3B1 109.0
O5B C3B H3B2 109.0
C4B C3B H3B2 109.0
H3B1 C3B H3B2 107.8
O2C C3C C4C 110.6(5)
O2C C3C H3C1 109.5
C4C C3C H3C1 109.5
O2C C3C H3C2 109.5
C4C C3C H3C2 109.5
H3C1 C3C H3C2 108.1
C3A C4A C6A 108.6(6)
C3A C4A C8A 110.9(6)
C6A C4A C8A 112.1(6)
C3A C4A C2A 107.5(5)
C6A C4A C2A 107.3(6)
C8A C4A C2A 110.2(6)
C3B C4B C6B 109.8(5)
C3B C4B C7B 110.6(6)
C6B C4B C7B 110.2(6)
C3B C4B C12B 108.2(6)
C6B C4B C12B 107.8(5)
C7B C4B C12B 110.1(6)
C1C C4C C11C 110.4(5)
C1C C4C C3C 109.9(5)
C11C C4C C3C 111.7(6)
C1C C4C C10C 106.3(6)
C11C C4C C10C 111.8(6)
C3C C4C C10C 106.6(5)
O3A C5A C7A 111.1(4)
O3A C5A H5A1 109.4
C7A C5A H5A1 109.4
O3A C5A H5A2 109.4
C7A C5A H5A2 109.4
H5A1 C5A H5A2 108.0
O4B C5B C9B 109.9(6)
O4B C5B H5B1 109.7
C9B C5B H5B1 109.7
O4B C5B H5B2 109.7
C9B C5B H5B2 109.7
H5B1 C5B H5B2 108.2
N1C C5C C2C 179.2(7)
C4A C6A H6A1 109.5
C4A C6A H6A2 109.5
H6A1 C6A H6A2 109.5
C4A C6A H6A3 109.5
H6A1 C6A H6A3 109.5
H6A2 C6A H6A3 109.5
O2B C6B C4B 111.1(4)
O2B C6B H6B1 109.4
C4B C6B H6B1 109.4
O2B C6B H6B2 109.4
C4B C6B H6B2 109.4
H6B1 C6B H6B2 108.0
O3E C6C C8C 112.9(4)
O3E C6C H6C1 109.0
C8C C6C H6C1 109.0
O3E C6C H6C2 109.0
C8C C6C H6C2 109.0
H6C1 C6C H6C2 107.8
C5A C7A C9A 108.8(5)
C5A C7A C12A 110.9(6)
C9A C7A C12A 111.9(5)
C5A C7A C10A 107.3(5)
C9A C7A C10A 107.9(5)
C12A C7A C10A 110.0(5)
C4B C7B H7B1 109.5
C4B C7B H7B2 109.5
H7B1 C7B H7B2 109.5
C4B C7B H7B3 109.5
H7B1 C7B H7B3 109.5
H7B2 C7B H7B3 109.5
O2E C7C C8C 111.1(5)
O2E C7C H7C1 109.4
C8C C7C H7C1 109.4
O2E C7C H7C2 109.4
C8C C7C H7C2 109.4
H7C1 C7C H7C2 108.0
C4A C8A H8A1 109.5
C4A C8A H8A2 109.5
H8A1 C8A H8A2 109.5
C4A C8A H8A3 109.5
H8A1 C8A H8A3 109.5
H8A2 C8A H8A3 109.5
O6B C8B C9B 112.0(5)
O6B C8B H8B1 109.2
C9B C8B H8B1 109.2
O6B C8B H8B2 109.2
C9B C8B H8B2 109.2
H8B1 C8B H8B2 107.9
C7C C8C C6C 108.2(5)
C7C C8C C9C 109.6(6)
C6C C8C C9C 112.3(7)
C7C C8C C12C 107.5(7)
C6C C8C C12C 107.6(6)
C9C C8C C12C 111.5(6)
O4A C9A C7A 111.7(5)
O4A C9A H9A1 109.3
C7A C9A H9A1 109.3
O4A C9A H9A2 109.3
C7A C9A H9A2 109.3
H9A1 C9A H9A2 108.0
C8B C9B C5B 110.5(6)
C8B C9B C10B 111.5(6)
C5B C9B C10B 109.4(6)
C8B C9B C11B 106.9(7)
C5B C9B C11B 107.7(7)
C10B C9B C11B 110.7(7)
C8C C9C H9C1 109.5
C8C C9C H9C2 109.5
H9C1 C9C H9C2 109.5
C8C C9C H9C3 109.5
H9C1 C9C H9C3 109.5
H9C2 C9C H9C3 109.5
C7A C10A H10A 109.5
C7A C10A H10B 109.5
H10A C10A H10B 109.5
C7A C10A H10C 109.5
H10A C10A H10C 109.5
H10B C10A H10C 109.5
C9B C10B H10D 109.5
C9B C10B H10E 109.5
H10D C10B H10E 109.5
C9B C10B H10F 109.5
H10D C10B H10F 109.5
H10E C10B H10F 109.5
C4C C10C H10G 109.5
C4C C10C H10H 109.5
H10G C10C H10H 109.5
C4C C10C H10I 109.5
H10G C10C H10I 109.5
H10H C10C H10I 109.5
N1A C11A C1A 179.5(7)
C9B C11B H11D 109.5
C9B C11B H11E 109.5
H11D C11B H11E 109.5
C9B C11B H11F 109.5
H11D C11B H11F 109.5
H11E C11B H11F 109.5
C4C C11C H11A 109.5
C4C C11C H11B 109.5
H11A C11C H11B 109.5
C4C C11C H11C 109.5
H11A C11C H11C 109.5
H11B C11C H11C 109.5
C7A C12A H12A 109.5
C7A C12A H12B 109.5
H12A C12A H12B 109.5
C7A C12A H12C 109.5
H12A C12A H12C 109.5
H12B C12A H12C 109.5
C4B C12B H12D 109.5
C4B C12B H12E 109.5
H12D C12B H12E 109.5
C4B C12B H12F 109.5
H12D C12B H12F 109.5
H12E C12B H12F 109.5
C8C C12C H12G 109.5
C8C C12C H12H 109.5
H12G C12C H12H 109.5
C8C C12C H12I 109.5
H12G C12C H12I 109.5
H12H C12C H12I 109.5
O1A Ho O1B 92.78(17)
O1A Ho O1C 83.65(16)
O1B Ho O1C 174.18(13)
O1A Ho O2A 74.26(14)
O1B Ho O2A 85.54(15)
O1C Ho O2A 89.06(15)
O1A Ho O3B 76.44(15)
O1B Ho O3B 76.28(13)
O1C Ho O3B 107.20(13)
O2A Ho O3B 144.51(11)
O1A Ho O1E 136.72(13)
O1B Ho O1E 110.40(12)
O1C Ho O1E 75.24(12)
O2A Ho O1E 140.94(14)
O3B Ho O1E 74.50(14)
O1A Ho O1 147.08(13)
O1B Ho O1 88.04(13)
O1C Ho O1 92.46(14)
O2A Ho O1 73.00(14)
O3B Ho O1 135.16(14)
O1E Ho O1 72.24(12)
P1A O1A Ho 148.2(2)
P1B O1B Ho 139.4(2)
P1C O1C Ho 136.6(2)
P1E O1E Ho 136.39(19)
P2A O2A Ho 146.4(3)
C6B O2B P1B 114.4(4)
C3C O2C P1C 117.4(3)
C7C O2E P1E 116.9(3)
C5A O3A P1A 114.2(3)
P2B O3B Ho 145.2(3)
C1C O3C P1C 117.0(3)
C6C O3E P1E 118.7(4)
C9A O4A P1A 115.1(3)
C5B O4B P2B 117.7(4)
C2A O5A P2A 115.6(3)
C3B O5B P1B 114.9(3)
C3A O6A P2A 116.1(4)
C8B O6B P2B 118.8(3)
O1A P1A O3A 110.2(2)
O1A P1A O4A 111.6(2)
O3A P1A O4A 103.3(2)
O1A P1A C1A 114.6(2)
O3A P1A C1A 109.2(2)
O4A P1A C1A 107.3(2)
O1B P1B O5B 111.0(2)
O1B P1B O2B 110.7(2)
O5B P1B O2B 104.0(2)
O1B P1B C1B 114.4(2)
O5B P1B C1B 107.2(2)
O2B P1B C1B 108.9(2)
O1C P1C O2C 112.9(2)
O1C P1C O3C 109.5(2)
O2C P1C O3C 104.02(18)
O1C P1C C2C 113.2(2)
O2C P1C C2C 107.3(2)
O3C P1C C2C 109.4(2)
O1E P1E O2E 109.5(2)
O1E P1E O3E 113.6(2)
O2E P1E O3E 103.91(18)
O1E P1E C2C 114.1(2)
O2E P1E C2C 109.4(2)
O3E P1E C2C 105.7(2)
O2A P2A O5A 112.2(2)
O2A P2A O6A 111.2(3)
O5A P2A O6A 104.0(2)
O2A P2A C1A 114.4(2)
O5A P2A C1A 106.6(2)
O6A P2A C1A 107.8(3)
O3B P2B O6B 113.2(2)
O3B P2B O4B 111.7(3)
O6B P2B O4B 103.4(2)
O3B P2B C1B 114.5(2)
O6B P2B C1B 105.7(2)
O4B P2B C1B 107.7(3)

loop_
_geom_bond_atom_site_label_1
_geom_bond_atom_site_label_2
_geom_bond_distance
C1A C11A 1.417(7)
C1A P2A 1.715(5)
C1A P1A 1.716(5)
C1B C2B 1.410(7)
C1B P2B 1.701(6)
C1B P1B 1.724(5)
C1C O3C 1.457(7)
C1C C4C 1.491(9)
C1C H1C1 0.9700
C1C H1C2 0.9700
C2A O5A 1.468(6)
C2A C4A 1.534(9)
C2A H2A1 0.9700
C2A H2A2 0.9700
C2B N1B 1.142(7)
C2C C5C 1.424(7)
C2C P1C 1.709(5)
C2C P1E 1.711(5)
C3A O6A 1.473(8)
C3A C4A 1.504(9)
C3A H3A1 0.9700
C3A H3A2 0.9700
C3B O5B 1.472(6)
C3B C4B 1.492(9)
C3B H3B1 0.9700
C3B H3B2 0.9700
C3C O2C 1.470(6)
C3C C4C 1.513(8)
C3C H3C1 0.9700
C3C H3C2 0.9700
C4A C6A 1.513(10)
C4A C8A 1.519(9)
C4B C6B 1.523(9)
C4B C7B 1.540(9)
C4B C12B 1.543(8)
C4C C11C 1.504(10)
C4C C10C 1.553(10)
C5A O3A 1.473(6)
C5A C7A 1.509(8)
C5A H5A1 0.9700
C5A H5A2 0.9700
C5B O4B 1.466(8)
C5B C9B 1.519(9)
C5B H5B1 0.9700
C5B H5B2 0.9700
C5C N1C 1.158(8)
C6A H6A1 0.9600
C6A H6A2 0.9600
C6A H6A3 0.9600
C6B O2B 1.451(7)
C6B H6B1 0.9700
C6B H6B2 0.9700
C6C O3E 1.437(7)
C6C C8C 1.519(8)
C6C H6C1 0.9700
C6C H6C2 0.9700
C7A C9A 1.509(8)
C7A C12A 1.520(9)
C7A C10A 1.536(7)
C7B H7B1 0.9600
C7B H7B2 0.9600
C7B H7B3 0.9600
C7C O2E 1.459(7)
C7C C8C 1.509(9)
C7C H7C1 0.9700
C7C H7C2 0.9700
C8A H8A1 0.9600
C8A H8A2 0.9600
C8A H8A3 0.9600
C8B O6B 1.457(7)
C8B C9B 1.507(9)
C8B H8B1 0.9700
C8B H8B2 0.9700
C8C C9C 1.529(10)
C8C C12C 1.544(10)
C9A O4A 1.464(6)
C9A H9A1 0.9700
C9A H9A2 0.9700
C9B C10B 1.521(10)
C9B C11B 1.554(10)
C9C H9C1 0.9600
C9C H9C2 0.9600
C9C H9C3 0.9600
C10A H10A 0.9600
C10A H10B 0.9600
C10A H10C 0.9600
C10B H10D 0.9600
C10B H10E 0.9600
C10B H10F 0.9600
C10C H10G 0.9600
C10C H10H 0.9600
C10C H10I 0.9600
C11A N1A 1.131(7)
C11B H11D 0.9600
C11B H11E 0.9600
C11B H11F 0.9600
C11C H11A 0.9600
C11C H11B 0.9600
C11C H11C 0.9600
C12A H12A 0.9600
C12A H12B 0.9600
C12A H12C 0.9600
C12B H12D 0.9600
C12B H12E 0.9600
C12B H12F 0.9600
C12C H12G 0.9600
C12C H12H 0.9600
C12C H12I 0.9600
Ho O1A 2.258(4)
Ho O1B 2.270(3)
Ho O1C 2.279(3)
Ho O2A 2.295(4)
Ho O3B 2.311(4)
Ho O1E 2.312(3)
Ho O1 2.319(3)
O1A P1A 1.474(4)
O1B P1B 1.483(4)
O1C P1C 1.489(3)
O1E P1E 1.487(3)
O2A P2A 1.487(5)
O2B P1B 1.577(4)
O2C P1C 1.558(4)
O2E P1E 1.575(3)
O3A P1A 1.564(4)
O3B P2B 1.471(4)
O3C P1C 1.570(3)
O3E P1E 1.576(3)
O4A P1A 1.582(4)
O4B P2B 1.580(4)
O5A P2A 1.567(4)
O5B P1B 1.569(4)
O6A P2A 1.579(4)
O6B P2B 1.573(4)
